data_6000685
loop_
_publ_author_name
'Laval, J.-P.'
'Champarnaud-Mesjard, J.-C.'
'Frit, B.'
'Britel, A.'
'Mikou, A.'

_publ_section_title
;
 BI7F11O5 - a new ordered anion-excess fluorite-related structure with
 columnar clusters
;
_journal_name_full
;
 European Journal of Solid State and Inorganic Chemistry
;
_journal_page_first 943
_journal_page_last 956
_journal_volume 31
_journal_year 1994
_chemical_formula_sum 'Bi7 F11 O5'
_chemical_formula_weight 1751.86
_space_group_crystal_system monoclinic
_space_group_IT_number 5
_space_group_name_Hall 'C 2y'
_space_group_name_H-M_alt 'C 1 2 1'
_cell_angle_alpha 90
_cell_angle_beta 96.171(1)
_cell_angle_gamma 90
_cell_formula_units_Z 2
_cell_length_a 13.5238(3)
_cell_length_b 5.5285(1)
_cell_length_c 9.1886(2)
_cell_volume 683.02(2)
_diffrn_ambient_temperature 293
_diffrn_radiation_probe x-ray
_diffrn_radiation_type CuK\a
_diffrn_radiation_wavelength 1.54184
_exptl_absorpt_coefficient_mu 174.841
_exptl_crystal_density_diffrn 8.518
_exptl_crystal_density_meas 8.65
_exptl_crystal_F_000 1440
_pd_proc_ls_prof_R_factor 0.050
_pd_proc_ls_prof_wR_factor 0.068
_refine_ls_number_parameters 46
_refine_ls_R_I_factor 0.033
_cod_depositor_comments
;
Rietveld refinements, software Fullprof
;
_cod_database_code 6000685

loop_
_space_group_symop_id
_space_group_symop_operation_xyz
1 x,y,z
2 -x,y,-z
3 1/2+x,1/2+y,z
4 1/2-x,1/2+y,-z

loop_
_atom_site_label
_atom_site_type_symbol
_atom_site_adp_type
_atom_site_fract_x
_atom_site_fract_y
_atom_site_fract_z
_atom_site_occupancy
_atom_site_U_iso_or_equiv
_atom_site_calc_flag
_atom_site_refinement_flags_posn
_atom_site_refinement_flags_adp
_atom_site_refinement_flags_occupancy
_atom_site_disorder_assembly
_atom_site_disorder_group
Bi1 Bi Uiso 0.5689(2) 0.00000 0.2129(4) 1.000 0.100(10) . . . . . .
Bi2 Bi Uiso 0.3061(3) -0.0130(10) 0.3604(5) 1.000 0.100(10) . . . . . .
Bi3 Bi Uiso 0.00000 0.8966(9) 0.50000 1.000 0.100(10) . . . . . .
Bi4 Bi Uiso 0.8742(3) 0.9148(8) 0.0792(5) 1.000 0.100(10) . . . . . .
F1 F Uiso 0.00000 0.217(13) 0.00000 1.000 1.1(3) . . . . . .
F2 F Uiso 0.447(3) 0.710(10) 0.285(5) 1.000 1.1(3) . . . . . .
F3 F Uiso 0.319(3) 0.632(6) 0.517(4) 1.000 1.1(3) . . . . . .
F4 F Uiso 0.695(3) 0.071(7) 0.946(5) 1.000 1.1(3) . . . . . .
F5 F Uiso 0.641(3) 0.390(6) 0.203(5) 1.000 1.1(3) . . . . . .
F6 F Uiso 0.255(3) 0.383(7) 0.267(5) 1.000 1.1(3) . . . . . .
O1 O Uiso 0.00000 0.636(10) 0.00000 1.000 0.4(6) . . . . . .
O2 O Uiso 0.424(3) 0.205(8) 0.270(5) 1.000 0.4(6) . . . . . .
O3 O Uiso 0.601(3) 0.120(6) 0.458(4) 1.000 0.4(6) . . . . . .

loop_
_atom_type_symbol
_atom_type_description
_atom_type_scat_dispersion_real
_atom_type_scat_dispersion_imag
_atom_type_scat_source
Bi Bi -4.0111 8.9310 ' International Tables Vol C Tables 4.2.6.8 and 6.1.1.4'
F F 0.0727 0.0534 ' International Tables Vol C Tables 4.2.6.8 and 6.1.1.4'
O O 0.0492 0.0322 ' International Tables Vol C Tables 4.2.6.8 and 6.1.1.4'

loop_
_geom_angle_atom_site_label_1
_geom_angle_atom_site_label_2
_geom_angle_atom_site_label_3
_geom_angle
_geom_angle_site_symmetry_1
_geom_angle_site_symmetry_2
_geom_angle_site_symmetry_3
_geom_angle_publ_flag
F5 Bi1 O2 85.8(14) . . . yes
F5 Bi1 O3 75.2(14) . . . yes
F2 Bi1 F5 154.1(16) 1_545 . . yes
F1 Bi1 F5 129.4(16) 3_545 . . yes
F5 Bi1 F6 80.8(13) . . 3_545 yes
F5 Bi1 O1 78.0(16) . . 3_545 yes
O2 Bi1 O3 74.0(15) . . . yes
F2 Bi1 O2 69.9(16) 1_545 . . yes
F1 Bi1 O2 102.5(12) 3_545 . . yes
F6 Bi1 O2 152.2(15) 3_545 . . yes
O1 Bi1 O2 75.7(12) 3_545 . . yes
F2 Bi1 O3 89.2(14) 1_545 . . yes
F1 Bi1 O3 155.3(13) 3_545 . . yes
F6 Bi1 O3 79.1(14) 3_545 . . yes
O1 Bi1 O3 140.6(15) 3_545 . . yes
F1 Bi1 F2 67.1(13) 3_545 . 1_545 yes
F2 Bi1 F6 117.0(14) 1_545 . 3_545 yes
F2 Bi1 O1 103.4(14) 1_545 . 3_545 yes
F1 Bi1 F6 104.8(12) 3_545 . 3_545 yes
F1 Bi1 O1 57.0(19) 3_545 . 3_545 yes
F6 Bi1 O1 124.3(10) 3_545 . 3_545 yes
F6 Bi2 O2 64.4(15) . . . yes
F2 Bi2 F6 128.9(15) 1_545 . . yes
F3 Bi2 F6 159.9(14) 1_545 . . yes
F6 Bi2 O3 95.1(14) . . 2_656 yes
F5 Bi2 F6 78.1(13) 3_445 . . yes
F3 Bi2 F6 70.0(13) 4_546 . . yes
F2 Bi2 O2 69.2(16) 1_545 . . yes
F3 Bi2 O2 130.5(15) 1_545 . . yes
O2 Bi2 O3 73.6(16) . . 2_656 yes
F5 Bi2 O2 120.9(15) 3_445 . . yes
F3 Bi2 O2 126.4(14) 4_546 . . yes
F2 Bi2 F3 70.9(14) 1_545 . 1_545 yes
F2 Bi2 O3 91.4(14) 1_545 . 2_656 yes
F2 Bi2 F5 110.1(13) 1_545 . 3_445 yes
F2 Bi2 F3 161.0(14) 1_545 . 4_546 yes
F3 Bi2 O3 79.3(13) 1_545 . 2_656 yes
F3 Bi2 F5 99.6(12) 1_545 . 3_445 yes
F3 Bi2 F3 90.1(13) 1_545 . 4_546 yes
F5 Bi2 O3 157.0(14) 3_445 . 2_656 yes
F3 Bi2 O3 84.1(14) 4_546 . 2_656 yes
F3 Bi2 F5 72.9(13) 4_546 . 3_445 yes
F2 Bi3 O2 66.0(15) 3_455 . 3_455 yes
F2 Bi3 O3 117.5(14) 3_455 . 3_455 yes
F2 Bi3 F2 99.0(16) 3_455 . 4_556 yes
F2 Bi3 O2 163.8(15) 3_455 . 4_556 yes
F2 Bi3 O3 118.5(14) 3_455 . 4_556 yes
O2 Bi3 O3 75.7(14) 3_455 . 3_455 yes
F2 Bi3 O2 163.8(15) 4_556 . 3_455 yes
O2 Bi3 O2 129.6(15) 3_455 . 4_556 yes
O2 Bi3 O3 68.3(14) 3_455 . 4_556 yes
F2 Bi3 O3 118.5(14) 4_556 . 3_455 yes
O2 Bi3 O3 68.3(14) 4_556 . 3_455 yes
O3 Bi3 O3 87.3(14) 3_455 . 4_556 yes
F2 Bi3 O2 66.0(15) 4_556 . 4_556 yes
F2 Bi3 O3 117.5(14) 4_556 . 4_556 yes
O2 Bi3 O3 75.7(14) 4_556 . 4_556 yes
F4 Bi4 O1 132.3(9) 1_564 . 1_655 yes
F1 Bi4 F4 104.6(12) 1_665 . 1_564 yes
F2 Bi4 F4 112.0(13) 3_555 . 1_564 yes
F4 Bi4 F6 74.0(14) 1_564 . 3_555 yes
F4 Bi4 O2 136.1(14) 1_564 . 3_555 yes
F4 Bi4 F5 66.2(13) 1_564 . 4_655 yes
F4 Bi4 F4 82.8(14) 1_564 . 4_656 yes
F1 Bi4 O1 79.8(16) 1_665 . 1_655 yes
F2 Bi4 O1 112.8(11) 3_555 . 1_655 yes
F6 Bi4 O1 132.8(13) 3_555 . 1_655 yes
O1 Bi4 O2 74.8(13) 1_655 . 3_555 yes
F5 Bi4 O1 69.7(9) 4_655 . 1_655 yes
F4 Bi4 O1 73.6(15) 4_656 . 1_655 yes
F1 Bi4 F2 65.5(12) 1_665 . 3_555 yes
F1 Bi4 F6 138.3(14) 1_665 . 3_555 yes
F1 Bi4 O2 115.3(12) 1_665 . 3_555 yes
F1 Bi4 F5 74.4(9) 1_665 . 4_655 yes
F1 Bi4 F4 149.1(16) 1_665 . 4_656 yes
F2 Bi4 F6 76.4(13) 3_555 . 3_555 yes
F2 Bi4 O2 71.7(16) 3_555 . 3_555 yes
F2 Bi4 F5 138.1(13) 3_555 . 4_655 yes
F2 Bi4 F4 140.1(16) 3_555 . 4_656 yes
F6 Bi4 O2 64.3(15) 3_555 . 3_555 yes
F5 Bi4 F6 134.8(14) 4_655 . 3_555 yes
F4 Bi4 F6 72.6(15) 4_656 . 3_555 yes
F5 Bi4 O2 140.8(14) 4_655 . 3_555 yes
F4 Bi4 O2 72.6(17) 4_656 . 3_555 yes
F4 Bi4 F5 81.7(15) 4_656 . 4_655 yes
Bi4 F1 Bi4 98(2) 1_445 . 2_645 yes
Bi1 F1 Bi4 112.1(2) 3_455 . 1_445 yes
Bi1 F1 Bi4 114.4(2) 4_555 . 1_445 yes
Bi1 F1 Bi4 114.4(2) 3_455 . 2_645 yes
Bi1 F1 Bi4 112.1(2) 4_555 . 2_645 yes
Bi1 F1 Bi1 106(3) 3_455 . 4_555 yes
Bi1 F2 Bi2 103(2) 1_565 . 1_565 yes
Bi1 F2 Bi4 115.3(17) 1_565 . 3_445 yes
Bi1 F2 Bi3 119.5(16) 1_565 . 3_545 yes
Bi2 F2 Bi4 109.4(15) 1_565 . 3_445 yes
Bi2 F2 Bi3 109.4(16) 1_565 . 3_545 yes
Bi3 F2 Bi4 100.4(18) 3_545 . 3_445 yes
Bi2 F3 Bi2 124.6(17) 1_565 . 4_556 yes
Bi4 F4 Bi4 133.7(18) 1_546 . 4_646 yes
Bi1 F5 Bi2 120.1(16) . . 3_555 yes
Bi1 F5 Bi4 95.6(14) . . 4_645 yes
Bi2 F5 Bi4 121.5(16) 3_555 . 4_645 yes
Bi2 F6 Bi4 97.4(14) . . 3_445 yes
Bi1 F6 Bi2 121.8(16) 3_455 . . yes
Bi1 F6 Bi4 122.4(18) 3_455 . 3_445 yes
Bi4 O1 Bi4 103(2) 1_455 . 2_655 yes
Bi1 O1 Bi4 101.0(5) 3_455 . 1_455 yes
Bi1 O1 Bi4 103.7(5) 4_555 . 1_455 yes
Bi1 O1 Bi4 103.7(5) 3_455 . 2_655 yes
Bi1 O1 Bi4 101.0(5) 4_555 . 2_655 yes
Bi1 O1 Bi1 140(3) 3_455 . 4_555 yes
Bi1 O2 Bi2 117.7(19) . . . yes
Bi1 O2 Bi4 105.8(18) . . 3_445 yes
Bi1 O2 Bi3 96.7(15) . . 3_545 yes
Bi2 O2 Bi4 115.0(18) . . 3_445 yes
Bi2 O2 Bi3 99.2(17) . . 3_545 yes
Bi3 O2 Bi4 121.9(19) 3_545 . 3_445 yes
Bi1 O3 Bi2 134.0(17) . . 2_656 yes
Bi1 O3 Bi3 108.9(16) . . 3_545 yes
Bi2 O3 Bi3 116.7(17) 2_656 . 3_545 yes

loop_
_geom_bond_atom_site_label_1
_geom_bond_atom_site_label_2
_geom_bond_distance
_geom_bond_site_symmetry_1
_geom_bond_site_symmetry_2
_geom_bond_publ_flag
Bi1 F5 2.37(3) . . yes
Bi1 O2 2.37(4) . . yes
Bi1 O3 2.34(4) . . yes
Bi1 F2 2.44(5) . 1_545 yes
Bi1 F1 2.60(4) . 3_545 yes
Bi1 F6 2.59(4) . 3_545 yes
Bi1 O1 2.21(2) . 3_545 yes
Bi2 F6 2.43(4) . . yes
Bi2 O2 2.23(4) . . yes
Bi2 F2 2.60(5) . 1_545 yes
Bi2 F3 2.43(3) . 1_545 yes
Bi2 O3 2.11(4) . 2_656 yes
Bi2 F5 2.58(4) . 3_445 yes
Bi2 F3 2.28(4) . 4_546 yes
Bi3 F2 2.67(5) . 3_455 yes
Bi3 O2 2.49(4) . 3_455 yes
Bi3 O3 2.11(4) . 3_455 yes
Bi3 F2 2.67(5) . 4_556 yes
Bi3 O2 2.49(5) . 4_556 yes
Bi3 O3 2.11(4) . 4_556 yes
Bi4 F4 2.74(4) . 1_564 yes
Bi4 O1 2.46(3) . 1_655 yes
Bi4 F1 2.55(5) . 1_665 yes
Bi4 F2 2.61(5) . 3_555 yes
Bi4 F6 2.49(4) . 3_555 yes
Bi4 O2 2.15(5) . 3_555 yes
Bi4 F5 2.58(5) . 4_655 yes
Bi4 F4 2.12(4) . 4_656 yes

loop_
_geom_torsion_atom_site_label_1
_geom_torsion_atom_site_label_2
_geom_torsion_atom_site_label_3
_geom_torsion_atom_site_label_4
_geom_torsion
_geom_torsion_site_symmetry_1
_geom_torsion_site_symmetry_2
_geom_torsion_site_symmetry_3
_geom_torsion_site_symmetry_4
_geom_torsion_publ_flag
O2 Bi1 F5 Bi2 125(2) . . . 3_555 no
O2 Bi1 F5 Bi4 -103.1(15) . . . 4_645 no
O3 Bi1 F5 Bi2 50.8(19) . . . 3_555 no
O3 Bi1 F5 Bi4 -177.7(16) . . . 4_645 no
F2 Bi1 F5 Bi2 106(3) 1_545 . . 3_555 no
F2 Bi1 F5 Bi4 -123(3) 1_545 . . 4_645 no
F6 Bi1 F5 Bi2 -30.3(19) 3_545 . . 3_555 no
F6 Bi1 F5 Bi4 101.3(14) 3_545 . . 4_645 no
F5 Bi1 O2 Bi2 -165(2) . . . . no
F5 Bi1 O2 Bi4 64.9(18) . . . 3_445 no
F5 Bi1 O2 Bi3 -61.0(16) . . . 3_545 no
O3 Bi1 O2 Bi2 -89(2) . . . . no
O3 Bi1 O2 Bi4 141(2) . . . 3_445 no
O3 Bi1 O2 Bi3 14.8(12) . . . 3_545 no
F2 Bi1 O2 Bi2 5.9(19) 1_545 . . . no
F2 Bi1 O2 Bi4 -124(2) 1_545 . . 3_445 no
F1 Bi1 O2 Bi2 66(2) 3_545 . . . no
F6 Bi1 O2 Bi2 -104(3) 3_545 . . . no
F6 Bi1 O2 Bi4 126(3) 3_545 . . 3_445 no
O1 Bi1 O2 Bi2 116(2) 3_545 . . . no
F5 Bi1 O3 Bi2 -117(3) . . . 2_656 no
F5 Bi1 O3 Bi3 71.4(16) . . . 3_545 no
O2 Bi1 O3 Bi2 154(3) . . . 2_656 no
O2 Bi1 O3 Bi3 -18.4(16) . . . 3_545 no
F2 Bi1 O3 Bi2 84(3) 1_545 . . 2_656 no
F6 Bi1 O3 Bi2 -33(2) 3_545 . . 2_656 no
F5 Bi1 F2 Bi2 16(4) . . 1_545 . no
O2 Bi1 F2 Bi2 -4.6(15) . . 1_545 . no
O3 Bi1 F2 Bi2 68.7(16) . . 1_545 . no
F6 Bi1 F2 Bi2 146.0(14) 3_545 . 1_545 . no
F5 Bi1 F6 Bi4 -68.6(19) . . 3_545 1_545 no
F5 Bi1 F6 Bi2 167(2) . . 3_545 3_545 no
O2 Bi1 F6 Bi4 -131(3) . . 3_545 1_545 no
O2 Bi1 F6 Bi2 104(3) . . 3_545 3_545 no
O3 Bi1 F6 Bi4 -145(2) . . 3_545 1_545 no
O3 Bi1 F6 Bi2 90(2) . . 3_545 3_545 no
O2 Bi2 F6 Bi4 28.9(15) . . . 3_445 no
O2 Bi2 F6 Bi1 165(3) . . . 3_455 no
F2 Bi2 F6 Bi4 2(2) 1_545 . . 3_445 no
F2 Bi2 F6 Bi1 137.8(19) 1_545 . . 3_455 no
F3 Bi2 F6 Bi4 171(3) 1_545 . . 3_445 no
F3 Bi2 F6 Bi1 -54(5) 1_545 . . 3_455 no
O3 Bi2 F6 Bi4 98.0(16) 2_656 . . 3_445 no
O3 Bi2 F6 Bi1 -126(2) 2_656 . . 3_455 no
F5 Bi2 F6 Bi4 -104.2(16) 3_445 . . 3_445 no
F5 Bi2 F6 Bi1 31.5(19) 3_445 . . 3_455 no
F3 Bi2 F6 Bi4 179.8(18) 4_546 . . 3_445 no
F3 Bi2 F6 Bi1 -44.5(19) 4_546 . . 3_455 no
F6 Bi2 O2 Bi1 -163(3) . . . . no
F6 Bi2 O2 Bi4 -37.8(18) . . . 3_445 no
F6 Bi2 O2 Bi3 94.0(18) . . . 3_545 no
F2 Bi2 O2 Bi1 -5.5(18) 1_545 . . . no
F2 Bi2 O2 Bi4 120(2) 1_545 . . 3_445 no
F3 Bi2 O2 Bi1 33(3) 1_545 . . . no
F3 Bi2 O2 Bi4 158.5(15) 1_545 . . 3_445 no
O3 Bi2 O2 Bi1 93(2) 2_656 . . . no
O3 Bi2 O2 Bi4 -142(2) 2_656 . . 3_445 no
F5 Bi2 O2 Bi1 -107(2) 3_445 . . . no
F5 Bi2 O2 Bi4 19(3) 3_445 . . 3_445 no
F3 Bi2 O2 Bi1 162.0(16) 4_546 . . . no
F3 Bi2 O2 Bi4 -72(3) 4_546 . . 3_445 no
F6 Bi2 F2 Bi1 31(2) . . 1_545 . no
O2 Bi2 F2 Bi1 4.9(16) . . 1_545 . no
F3 Bi2 F2 Bi1 -145.1(19) 1_545 . 1_545 . no
O3 Bi2 F2 Bi1 -67.0(16) 2_656 . 1_545 . no
F5 Bi2 F2 Bi1 121.4(15) 3_445 . 1_545 . no
F6 Bi2 F3 Bi2 33(5) . . 1_545 4_546 no
O2 Bi2 F3 Bi2 165.2(18) . . 1_545 4_546 no
F6 Bi2 O3 Bi1 140(2) . . 2_656 2_656 no
O2 Bi2 O3 Bi1 -158(3) . . 2_656 2_656 no
F6 Bi2 F5 Bi4 70.1(17) . . 3_445 2_645 no
F6 Bi2 F5 Bi1 -171(2) . . 3_445 3_445 no
O2 Bi2 F5 Bi4 20(2) . . 3_445 2_645 no
O2 Bi2 F5 Bi1 139(2) . . 3_445 3_445 no
F6 Bi2 F3 Bi2 -65.0(19) . . 4_546 4_556 no
O2 Bi2 F3 Bi2 -32(3) . . 4_546 4_556 no
